data_1503131
loop_
_publ_author_name
'Sun, Jing'
'Xia, Er-Yan'
'Wu, Qun'
'Yan, Chao-Guo'

_publ_section_title
;
 Synthesis of polysubstituted dihydropyridines by four-component reactions
 of aromatic aldehydes, malononitrile, arylamines, and
 acetylenedicarboxylate.
;
_journal_issue 16
_journal_name_full 'Organic letters'
_journal_page_first 3678
_journal_page_last 3681
_journal_paper_doi 10.1021/ol101475b
_journal_volume 12
_journal_year 2010
_chemical_formula_moiety 'C29 H33 Cl N2 O5 '
_chemical_formula_sum 'C29 H33 Cl N2 O5'
_chemical_formula_weight 525.02
_chemical_name_systematic
; 
 ? 
;
_space_group_IT_number 2
_symmetry_cell_setting triclinic
_symmetry_space_group_name_Hall '-P 1'
_symmetry_space_group_name_H-M 'P -1'
_atom_sites_solution_hydrogens geom
_atom_sites_solution_primary direct
_atom_sites_solution_secondary difmap
_audit_creation_method SHELXL-97
_cell_angle_alpha 78.065(2)
_cell_angle_beta 83.794(2)
_cell_angle_gamma 89.496(2)
_cell_formula_units_Z 2
_cell_length_a 7.9609(11)
_cell_length_b 11.5503(16)
_cell_length_c 15.081(2)
_cell_measurement_reflns_used 4073
_cell_measurement_temperature 296(2)
_cell_measurement_theta_max 27.60
_cell_measurement_theta_min 2.49
_cell_volume 1348.7(3)
_computing_cell_refinement 'Bruker SMART'
_computing_data_collection 'Bruker SMART'
_computing_data_reduction 'Bruker SAINT'
_computing_molecular_graphics 'Bruker SHELXTL'
_computing_publication_material 'Bruker SHELXTL'
_computing_structure_refinement 'SHELXL-97 (Sheldrick, 1997)'
_computing_structure_solution 'SHELXS-97 (Sheldrick, 1990)'
_diffrn_ambient_temperature 296(2)
_diffrn_measured_fraction_theta_full 0.978
_diffrn_measured_fraction_theta_max 0.978
_diffrn_measurement_device_type 'CCD area detector'
_diffrn_measurement_method 'phi and omega scans'
_diffrn_radiation_monochromator graphite
_diffrn_radiation_source 'fine-focus sealed tube'
_diffrn_radiation_type MoK\a
_diffrn_radiation_wavelength 0.71073
_diffrn_reflns_av_R_equivalents 0.0263
_diffrn_reflns_av_sigmaI/netI 0.0415
_diffrn_reflns_limit_h_max 10
_diffrn_reflns_limit_h_min -10
_diffrn_reflns_limit_k_max 15
_diffrn_reflns_limit_k_min -14
_diffrn_reflns_limit_l_max 19
_diffrn_reflns_limit_l_min -19
_diffrn_reflns_number 11965
_diffrn_reflns_theta_full 27.60
_diffrn_reflns_theta_max 27.60
_diffrn_reflns_theta_min 1.80
_exptl_absorpt_coefficient_mu 0.183
_exptl_absorpt_correction_T_max 0.950
_exptl_absorpt_correction_T_min 0.947
_exptl_absorpt_correction_type multi-scan
_exptl_absorpt_process_details sadabs
_exptl_crystal_colour COLORLESS
_exptl_crystal_density_diffrn 1.293
_exptl_crystal_density_method 'not measured'
_exptl_crystal_description BLOCK
_exptl_crystal_F_000 556.0
_exptl_crystal_size_max 0.30
_exptl_crystal_size_mid 0.28
_exptl_crystal_size_min 0.28
_refine_diff_density_max 0.318
_refine_diff_density_min -0.293
_refine_diff_density_rms 0.064
_refine_ls_extinction_method none
_refine_ls_goodness_of_fit_ref 1.051
_refine_ls_hydrogen_treatment mixed
_refine_ls_matrix_type full
_refine_ls_number_parameters 348
_refine_ls_number_reflns 6132
_refine_ls_number_restraints 0
_refine_ls_restrained_S_all 1.051
_refine_ls_R_factor_all 0.0580
_refine_ls_R_factor_gt 0.0434
_refine_ls_shift/su_max 0.000
_refine_ls_shift/su_mean 0.000
_refine_ls_structure_factor_coef Fsqd
_refine_ls_weighting_details 'calc w=1/[\s^2^(Fo^2^)+(0.0856P)^2^+0.1944P] where P=(Fo^2^+2Fc^2^)/3'
_refine_ls_weighting_scheme calc
_refine_ls_wR_factor_gt 0.1268
_refine_ls_wR_factor_ref 0.1470
_reflns_number_gt 4868
_reflns_number_total 6267
_reflns_threshold_expression >2sigma(I)
_cod_data_source_file ol101475b_si_001.cif
_cod_data_source_block 3e
_cod_original_formula_sum 'C29 H33 Cl N2 O5 '
_cod_database_code 1503131

loop_
_symmetry_equiv_pos_as_xyz
'x, y, z'
'-x, -y, -z'

loop_
_atom_site_label
_atom_site_type_symbol
_atom_site_fract_x
_atom_site_fract_y
_atom_site_fract_z
_atom_site_U_iso_or_equiv
_atom_site_adp_type
_atom_site_occupancy
_atom_site_symmetry_multiplicity
_atom_site_calc_flag
_atom_site_refinement_flags
C1 C 0.7684(2) 1.04571(14) 0.78646(11) 0.0280(4) Uani 1 1 d .
H1 H 0.6766 1.0580 0.7525 0.034 Uiso 1 1 calc R
C2 C 0.8656(2) 1.14171(15) 0.79284(12) 0.0306(4) Uani 1 1 d .
H2 H 0.8392 1.2176 0.7634 0.037 Uiso 1 1 calc R
C3 C 1.0014(2) 1.12423(15) 0.84296(12) 0.0336(4) Uani 1 1 d .
C4 C 1.0439(3) 1.01051(17) 0.88450(16) 0.0484(6) Uani 1 1 d .
H4 H 1.1384 0.9985 0.9163 0.058 Uiso 1 1 calc R
C5 C 0.9448(2) 0.91519(16) 0.87829(14) 0.0387(4) Uani 1 1 d .
H5 H 0.9726 0.8394 0.9072 0.046 Uiso 1 1 calc R
C6 C 0.80489(19) 0.93039(13) 0.82988(10) 0.0223(3) Uani 1 1 d .
C7 C 0.68977(19) 0.82743(13) 0.82208(10) 0.0207(3) Uani 1 1 d .
H7 H 0.5728 0.8463 0.8409 0.025 Uiso 1 1 calc R
C8 C 0.73262(19) 0.70992(13) 0.88067(10) 0.0216(3) Uani 1 1 d .
C9 C 0.86525(19) 0.64802(13) 0.84501(10) 0.0222(3) Uani 1 1 d .
C10 C 0.82787(19) 0.75250(13) 0.69200(10) 0.0224(3) Uani 1 1 d .
C11 C 0.70338(19) 0.81766(13) 0.72303(10) 0.0218(3) Uani 1 1 d .
C12 C 0.3653(3) 1.11569(19) 0.64323(18) 0.0554(6) Uani 1 1 d .
H12A H 0.3549 1.1312 0.7037 0.083 Uiso 1 1 calc R
H12B H 0.2861 1.1630 0.6082 0.083 Uiso 1 1 calc R
H12C H 0.4780 1.1351 0.6146 0.083 Uiso 1 1 calc R
C13 C 0.3293(2) 0.98820(16) 0.64810(13) 0.0360(4) Uani 1 1 d .
H13A H 0.2142 0.9687 0.6751 0.043 Uiso 1 1 calc R
H13B H 0.3413 0.9718 0.5872 0.043 Uiso 1 1 calc R
C14 C 1.1976(3) 0.7475(2) 0.46021(14) 0.0527(6) Uani 1 1 d .
H14A H 1.2797 0.7496 0.5020 0.079 Uiso 1 1 calc R
H14B H 1.2533 0.7589 0.3993 0.079 Uiso 1 1 calc R
H14C H 1.1400 0.6721 0.4756 0.079 Uiso 1 1 calc R
C15 C 1.0725(2) 0.84363(17) 0.46606(12) 0.0357(4) Uani 1 1 d .
H15A H 1.1281 0.9201 0.4438 0.043 Uiso 1 1 calc R
H15B H 0.9837 0.8372 0.4280 0.043 Uiso 1 1 calc R
C16 C 0.5011(2) 0.84296(14) 1.02252(12) 0.0309(4) Uani 1 1 d .
H16A H 0.3937 0.8683 1.0467 0.046 Uiso 1 1 calc R
H16B H 0.5357 0.8930 0.9643 0.046 Uiso 1 1 calc R
H16C H 0.5836 0.8479 1.0636 0.046 Uiso 1 1 calc R
C17 C 0.4321(2) 0.63661(15) 1.10593(12) 0.0328(4) Uani 1 1 d .
H17A H 0.3247 0.6622 1.1298 0.049 Uiso 1 1 calc R
H17B H 0.5151 0.6439 1.1462 0.049 Uiso 1 1 calc R
H17C H 0.4231 0.5554 1.1009 0.049 Uiso 1 1 calc R
C18 C 0.3474(2) 0.70267(15) 0.94946(12) 0.0303(4) Uani 1 1 d .
H18A H 0.3489 0.6246 0.9367 0.045 Uiso 1 1 calc R
H18B H 0.3681 0.7600 0.8934 0.045 Uiso 1 1 calc R
H18C H 0.2390 0.7164 0.9798 0.045 Uiso 1 1 calc R
C19 C 0.4856(2) 0.71389(14) 1.01119(10) 0.0241(3) Uani 1 1 d .
C20 C 0.65706(19) 0.66713(13) 0.97387(10) 0.0216(3) Uani 1 1 d .
C21 C 1.06852(19) 0.61792(14) 0.71667(10) 0.0235(3) Uani 1 1 d .
C22 C 1.2297(2) 0.65480(15) 0.72503(12) 0.0298(4) Uani 1 1 d .
H22 H 1.2453 0.7192 0.7516 0.036 Uiso 1 1 calc R
C23 C 1.3678(2) 0.59514(17) 0.69353(13) 0.0350(4) Uani 1 1 d .
H23 H 1.4761 0.6196 0.6997 0.042 Uiso 1 1 calc R
C24 C 1.3475(2) 0.49955(16) 0.65298(12) 0.0335(4) Uani 1 1 d .
C25 C 1.4997(3) 0.43358(19) 0.62112(15) 0.0479(5) Uani 1 1 d .
H25A H 1.5896 0.4890 0.5945 0.072 Uiso 1 1 calc R
H25B H 1.4699 0.3912 0.5765 0.072 Uiso 1 1 calc R
H25C H 1.5363 0.3787 0.6721 0.072 Uiso 1 1 calc R
C26 C 1.1845(2) 0.46452(16) 0.64402(12) 0.0337(4) Uani 1 1 d .
H26 H 1.1692 0.4016 0.6158 0.040 Uiso 1 1 calc R
C27 C 1.0441(2) 0.52200(15) 0.67656(12) 0.0306(4) Uani 1 1 d .
H27 H 0.9356 0.4967 0.6716 0.037 Uiso 1 1 calc R
C28 C 0.5915(2) 0.88474(14) 0.65885(11) 0.0253(3) Uani 1 1 d .
C29 C 0.87581(19) 0.75424(14) 0.59151(11) 0.0251(3) Uani 1 1 d .
Cl1 Cl 1.11603(7) 1.24568(4) 0.85691(4) 0.05251(18) Uani 1 1 d .
N1 N 0.92493(16) 0.67952(11) 0.75191(9) 0.0236(3) Uani 1 1 d .
N2 N 0.94133(19) 0.55614(13) 0.89380(11) 0.0284(3) Uani 1 1 d .
O1 O 0.72551(14) 0.58767(10) 1.02684(7) 0.0271(3) Uani 1 1 d .
O2 O 0.62317(17) 0.90849(12) 0.57693(8) 0.0400(3) Uani 1 1 d .
O3 O 0.44794(14) 0.91600(11) 0.70365(8) 0.0298(3) Uani 1 1 d .
O4 O 0.81568(15) 0.69062(11) 0.54934(8) 0.0336(3) Uani 1 1 d .
O5 O 0.99884(15) 0.83480(10) 0.56030(8) 0.0304(3) Uani 1 1 d .
H2A H 1.009(3) 0.515(2) 0.8660(16) 0.052(7) Uiso 1 1 d .
H2B H 0.894(3) 0.537(2) 0.9475(17) 0.050(7) Uiso 1 1 d .

loop_
_atom_site_aniso_label
_atom_site_aniso_U_11
_atom_site_aniso_U_22
_atom_site_aniso_U_33
_atom_site_aniso_U_23
_atom_site_aniso_U_13
_atom_site_aniso_U_12
C1 0.0340(9) 0.0228(8) 0.0286(8) -0.0046(6) -0.0106(7) 0.0038(7)
C2 0.0398(9) 0.0219(8) 0.0296(9) -0.0028(7) -0.0060(7) 0.0005(7)
C3 0.0404(10) 0.0250(8) 0.0353(10) -0.0038(7) -0.0079(8) -0.0084(7)
C4 0.0501(12) 0.0309(10) 0.0654(14) 0.0017(9) -0.0337(11) -0.0072(9)
C5 0.0432(10) 0.0220(8) 0.0501(11) 0.0030(8) -0.0213(9) -0.0015(7)
C6 0.0266(7) 0.0215(7) 0.0182(7) -0.0037(6) -0.0008(6) 0.0001(6)
C7 0.0233(7) 0.0201(7) 0.0181(7) -0.0025(6) -0.0025(5) 0.0017(6)
C8 0.0255(7) 0.0184(7) 0.0205(7) -0.0022(6) -0.0040(6) 0.0006(6)
C9 0.0232(7) 0.0211(7) 0.0213(7) -0.0013(6) -0.0042(6) -0.0009(6)
C10 0.0241(7) 0.0218(7) 0.0211(7) -0.0032(6) -0.0035(6) -0.0017(6)
C11 0.0244(7) 0.0191(7) 0.0208(7) -0.0015(6) -0.0028(6) -0.0005(6)
C12 0.0508(12) 0.0390(11) 0.0787(17) -0.0062(11) -0.0301(12) 0.0129(10)
C13 0.0318(9) 0.0404(10) 0.0367(10) -0.0051(8) -0.0140(7) 0.0130(8)
C14 0.0480(12) 0.0686(15) 0.0338(11) -0.0005(10) 0.0089(9) 0.0225(11)
C15 0.0353(9) 0.0424(10) 0.0235(8) 0.0019(7) 0.0058(7) 0.0037(8)
C16 0.0401(9) 0.0232(8) 0.0294(9) -0.0078(7) 0.0012(7) 0.0021(7)
C17 0.0380(9) 0.0298(9) 0.0264(9) -0.0011(7) 0.0058(7) 0.0003(7)
C18 0.0271(8) 0.0276(8) 0.0340(9) -0.0020(7) -0.0017(7) -0.0020(7)
C19 0.0283(8) 0.0202(7) 0.0225(8) -0.0031(6) 0.0003(6) -0.0004(6)
C20 0.0264(7) 0.0159(7) 0.0228(7) -0.0035(6) -0.0053(6) -0.0036(6)
C21 0.0235(7) 0.0234(7) 0.0223(8) -0.0030(6) -0.0007(6) 0.0034(6)
C22 0.0290(8) 0.0293(9) 0.0323(9) -0.0082(7) -0.0053(7) 0.0007(7)
C23 0.0247(8) 0.0375(10) 0.0419(10) -0.0064(8) -0.0038(7) 0.0030(7)
C24 0.0346(9) 0.0315(9) 0.0302(9) -0.0007(7) 0.0033(7) 0.0099(7)
C25 0.0448(11) 0.0486(12) 0.0449(12) -0.0043(9) 0.0069(9) 0.0216(10)
C26 0.0415(10) 0.0257(8) 0.0352(10) -0.0100(7) -0.0029(8) 0.0065(7)
C27 0.0302(8) 0.0263(8) 0.0357(9) -0.0071(7) -0.0039(7) -0.0009(7)
C28 0.0278(8) 0.0244(8) 0.0236(8) -0.0031(6) -0.0051(6) 0.0011(6)
C29 0.0250(7) 0.0267(8) 0.0227(8) -0.0036(6) -0.0022(6) 0.0047(6)
Cl1 0.0617(3) 0.0295(3) 0.0682(4) -0.0029(2) -0.0286(3) -0.0147(2)
N1 0.0234(6) 0.0246(7) 0.0218(7) -0.0033(5) -0.0016(5) 0.0042(5)
N2 0.0299(7) 0.0264(7) 0.0256(8) 0.0007(6) -0.0011(6) 0.0080(6)
O1 0.0331(6) 0.0237(6) 0.0226(6) 0.0000(4) -0.0037(5) 0.0024(5)
O2 0.0446(7) 0.0519(8) 0.0207(6) -0.0001(6) -0.0059(5) 0.0153(6)
O3 0.0280(6) 0.0341(6) 0.0270(6) -0.0040(5) -0.0071(5) 0.0100(5)
O4 0.0365(6) 0.0399(7) 0.0265(6) -0.0110(5) -0.0049(5) -0.0006(5)
O5 0.0327(6) 0.0320(6) 0.0240(6) -0.0034(5) 0.0035(5) -0.0019(5)

loop_
_atom_type_symbol
_atom_type_description
_atom_type_scat_dispersion_real
_atom_type_scat_dispersion_imag
_atom_type_scat_source
C C 0.0033 0.0016 'International Tables Vol C Tables 4.2.6.8 and 6.1.1.4'
H H 0.0000 0.0000 'International Tables Vol C Tables 4.2.6.8 and 6.1.1.4'
N N 0.0061 0.0033 'International Tables Vol C Tables 4.2.6.8 and 6.1.1.4'
O O 0.0106 0.0060 'International Tables Vol C Tables 4.2.6.8 and 6.1.1.4'
Cl Cl 0.1484 0.1585 'International Tables Vol C Tables 4.2.6.8 and 6.1.1.4'

loop_
_geom_angle_atom_site_label_1
_geom_angle_atom_site_label_2
_geom_angle_atom_site_label_3
_geom_angle
C2 C1 C6 121.57(15)
C2 C1 H1 119.2
C6 C1 H1 119.2
C3 C2 C1 119.56(15)
C3 C2 H2 120.2
C1 C2 H2 120.2
C2 C3 C4 120.20(16)
C2 C3 Cl1 119.64(13)
C4 C3 Cl1 120.14(14)
C5 C4 C3 119.67(17)
C5 C4 H4 120.2
C3 C4 H4 120.2
C4 C5 C6 121.37(16)
C4 C5 H5 119.3
C6 C5 H5 119.3
C5 C6 C1 117.57(15)
C5 C6 C7 123.23(14)
C1 C6 C7 119.20(13)
C11 C7 C8 109.80(12)
C11 C7 C6 108.19(12)
C8 C7 C6 113.45(12)
C11 C7 H7 108.4
C8 C7 H7 108.4
C6 C7 H7 108.4
C9 C8 C20 119.45(13)
C9 C8 C7 116.49(13)
C20 C8 C7 123.65(13)
N2 C9 C8 124.13(15)
N2 C9 N1 115.95(14)
C8 C9 N1 119.92(13)
C11 C10 N1 120.97(14)
C11 C10 C29 123.43(14)
N1 C10 C29 115.59(13)
C10 C11 C28 119.65(14)
C10 C11 C7 118.46(13)
C28 C11 C7 121.74(13)
C13 C12 H12A 109.5
C13 C12 H12B 109.5
H12A C12 H12B 109.5
C13 C12 H12C 109.5
H12A C12 H12C 109.5
H12B C12 H12C 109.5
O3 C13 C12 109.30(15)
O3 C13 H13A 109.8
C12 C13 H13A 109.8
O3 C13 H13B 109.8
C12 C13 H13B 109.8
H13A C13 H13B 108.3
C15 C14 H14A 109.5
C15 C14 H14B 109.5
H14A C14 H14B 109.5
C15 C14 H14C 109.5
H14A C14 H14C 109.5
H14B C14 H14C 109.5
O5 C15 C14 110.27(15)
O5 C15 H15A 109.6
C14 C15 H15A 109.6
O5 C15 H15B 109.6
C14 C15 H15B 109.6
H15A C15 H15B 108.1
C19 C16 H16A 109.5
C19 C16 H16B 109.5
H16A C16 H16B 109.5
C19 C16 H16C 109.5
H16A C16 H16C 109.5
H16B C16 H16C 109.5
C19 C17 H17A 109.5
C19 C17 H17B 109.5
H17A C17 H17B 109.5
C19 C17 H17C 109.5
H17A C17 H17C 109.5
H17B C17 H17C 109.5
C19 C18 H18A 109.5
C19 C18 H18B 109.5
H18A C18 H18B 109.5
C19 C18 H18C 109.5
H18A C18 H18C 109.5
H18B C18 H18C 109.5
C17 C19 C18 107.96(13)
C17 C19 C16 107.80(13)
C18 C19 C16 110.38(13)
C17 C19 C20 107.79(13)
C18 C19 C20 110.95(13)
C16 C19 C20 111.79(13)
O1 C20 C8 120.92(14)
O1 C20 C19 116.90(13)
C8 C20 C19 122.15(13)
C22 C21 C27 120.60(15)
C22 C21 N1 118.90(14)
C27 C21 N1 120.49(14)
C21 C22 C23 119.50(16)
C21 C22 H22 120.2
C23 C22 H22 120.2
C22 C23 C24 121.21(16)
C22 C23 H23 119.4
C24 C23 H23 119.4
C23 C24 C26 118.57(16)
C23 C24 C25 120.44(18)
C26 C24 C25 120.98(18)
C24 C25 H25A 109.5
C24 C25 H25B 109.5
H25A C25 H25B 109.5
C24 C25 H25C 109.5
H25A C25 H25C 109.5
H25B C25 H25C 109.5
C27 C26 C24 121.10(17)
C27 C26 H26 119.4
C24 C26 H26 119.4
C26 C27 C21 119.00(16)
C26 C27 H27 120.5
C21 C27 H27 120.5
O2 C28 O3 123.88(15)
O2 C28 C11 124.89(15)
O3 C28 C11 111.23(13)
O4 C29 O5 126.71(15)
O4 C29 C10 124.97(15)
O5 C29 C10 108.28(13)
C10 N1 C9 119.53(13)
C10 N1 C21 120.12(13)
C9 N1 C21 119.24(12)
C9 N2 H2A 119.0(16)
C9 N2 H2B 111.7(16)
H2A N2 H2B 127(2)
C28 O3 C13 116.75(13)
C29 O5 C15 116.82(14)

loop_
_geom_bond_atom_site_label_1
_geom_bond_atom_site_label_2
_geom_bond_distance
C1 C2 1.383(2)
C1 C6 1.400(2)
C1 H1 0.9300
C2 C3 1.375(2)
C2 H2 0.9300
C3 C4 1.389(3)
C3 Cl1 1.7409(18)
C4 C5 1.385(3)
C4 H4 0.9300
C5 C6 1.387(2)
C5 H5 0.9300
C6 C7 1.539(2)
C7 C11 1.513(2)
C7 C8 1.517(2)
C7 H7 0.9800
C8 C9 1.392(2)
C8 C20 1.455(2)
C9 N2 1.340(2)
C9 N1 1.4061(19)
C10 C11 1.342(2)
C10 N1 1.3958(19)
C10 C29 1.518(2)
C11 C28 1.481(2)
C12 C13 1.488(3)
C12 H12A 0.9600
C12 H12B 0.9600
C12 H12C 0.9600
C13 O3 1.4689(19)
C13 H13A 0.9700
C13 H13B 0.9700
C14 C15 1.495(3)
C14 H14A 0.9600
C14 H14B 0.9600
C14 H14C 0.9600
C15 O5 1.461(2)
C15 H15A 0.9700
C15 H15B 0.9700
C16 C19 1.543(2)
C16 H16A 0.9600
C16 H16B 0.9600
C16 H16C 0.9600
C17 C19 1.539(2)
C17 H17A 0.9600
C17 H17B 0.9600
C17 H17C 0.9600
C18 C19 1.539(2)
C18 H18A 0.9600
C18 H18B 0.9600
C18 H18C 0.9600
C19 C20 1.555(2)
C20 O1 1.2488(18)
C21 C22 1.382(2)
C21 C27 1.392(2)
C21 N1 1.4513(19)
C22 C23 1.385(2)
C22 H22 0.9300
C23 C24 1.387(3)
C23 H23 0.9300
C24 C26 1.391(3)
C24 C25 1.513(2)
C25 H25A 0.9600
C25 H25B 0.9600
C25 H25C 0.9600
C26 C27 1.391(2)
C26 H26 0.9300
C27 H27 0.9300
C28 O2 1.2078(19)
C28 O3 1.3491(19)
C29 O4 1.200(2)
C29 O5 1.335(2)
N2 H2A 0.85(2)
N2 H2B 0.84(2)

loop_
_geom_hbond_atom_site_label_D
_geom_hbond_atom_site_label_H
_geom_hbond_atom_site_label_A
_geom_hbond_distance_DH
_geom_hbond_distance_HA
_geom_hbond_distance_DA
_geom_hbond_angle_DHA
N2 H2B O1 0.84(2) 1.87(2) 2.580(2) 141(2)
